data_1571432
loop_
_publ_author_name
'Murphy, Jennifer N.'
'Kobti, Joy-Lynn'
'Dao, Michelle'
'Wear, Darcy'
'Okoko, Michael'
'Pandey, Siyaram'
'Vukotic, V. Nicholas'

_publ_section_title
;
 Therapeutic coordination polymers: tailoring drug release through
 metal-ligand interactions.
;
_journal_issue 19
_journal_name_full 'Chemical science'
_journal_page_first 7041
_journal_page_last 7050
_journal_paper_doi 10.1039/d4sc00732h
_journal_volume 15
_journal_year 2024
_chemical_formula_moiety 'C42 H46 Cl4 Mn N6 O6'
_chemical_formula_sum 'C42 H46 Cl4 Mn N6 O6'
_chemical_formula_weight 927.59
_space_group_crystal_system monoclinic
_space_group_IT_number 14
_space_group_name_Hall '-P 2yn'
_space_group_name_H-M_alt 'P 1 21/n 1'
_atom_sites_solution_hydrogens mixed
_atom_sites_solution_primary dual
_audit_creation_date 2023-01-09
_audit_creation_method
;
Olex2 1.5
(compiled 2022.04.07 svn.rca3783a0 for OlexSys, GUI svn.r6498)
;
_audit_update_record
;
2023-01-25 deposited with the CCDC.	2024-04-11 downloaded from the CCDC.
;
_cell_angle_alpha 90
_cell_angle_beta 107.4090(10)
_cell_angle_gamma 90
_cell_formula_units_Z 2
_cell_length_a 8.5133(2)
_cell_length_b 20.8959(7)
_cell_length_c 12.8879(4)
_cell_measurement_reflns_used 9623
_cell_measurement_temperature 170.0(1)
_cell_measurement_theta_max 28.29
_cell_measurement_theta_min 2.56
_cell_volume 2187.65(11)
_computing_cell_refinement 'SAINT V8.40B (?, 2016)'
_computing_data_reduction 'SAINT V8.40B (?, 2016)'
_computing_molecular_graphics 'Olex2 1.5 (Dolomanov et al., 2009)'
_computing_publication_material 'Olex2 1.5 (Dolomanov et al., 2009)'
_computing_structure_refinement 'SHELXL 2018/3 (Sheldrick, 2015)'
_computing_structure_solution 'SHELXT 2018/2 (Sheldrick, 2018)'
_diffrn_ambient_temperature 170.00(10)
_diffrn_measured_fraction_theta_full 0.992
_diffrn_measured_fraction_theta_max 0.991
_diffrn_measurement_device_type 'Bruker D8 Venture'
_diffrn_measurement_method '\f and \w scans'
_diffrn_radiation_type MoK\a
_diffrn_radiation_wavelength 0.71073
_diffrn_reflns_av_R_equivalents 0.0417
_diffrn_reflns_av_unetI/netI 0.0120
_diffrn_reflns_Laue_measured_fraction_full 0.992
_diffrn_reflns_Laue_measured_fraction_max 0.991
_diffrn_reflns_limit_h_max 11
_diffrn_reflns_limit_h_min -11
_diffrn_reflns_limit_k_max 27
_diffrn_reflns_limit_k_min -27
_diffrn_reflns_limit_l_max 17
_diffrn_reflns_limit_l_min -17
_diffrn_reflns_number 137306
_diffrn_reflns_point_group_measured_fraction_full 0.992
_diffrn_reflns_point_group_measured_fraction_max 0.991
_diffrn_reflns_theta_full 25.242
_diffrn_reflns_theta_max 28.356
_diffrn_reflns_theta_min 3.177
_exptl_absorpt_coefficient_mu 0.599
_exptl_absorpt_correction_T_max 0.7457
_exptl_absorpt_correction_T_min 0.7083
_exptl_absorpt_correction_type multi-scan
_exptl_absorpt_process_details
;
SADABS-2016/2 (Bruker,2016/2) was used for absorption correction.
wR2(int) was 0.0568 before and 0.0529 after correction.
The Ratio of minimum to maximum transmission is 0.9498.
The \l/2 correction factor is Not present.
;
_exptl_crystal_colour 'clear light yellow'
_exptl_crystal_colour_lustre clear
_exptl_crystal_colour_modifier light
_exptl_crystal_colour_primary yellow
_exptl_crystal_density_diffrn 1.408
_exptl_crystal_description block
_exptl_crystal_F_000 962
_exptl_crystal_recrystallization_method 'Crystallized in 1 day by slow evaporation at room temperature.'
_exptl_crystal_size_max 0.319
_exptl_crystal_size_mid 0.282
_exptl_crystal_size_min 0.142
_refine_diff_density_max 0.390
_refine_diff_density_min -0.334
_refine_diff_density_rms 0.061
_refine_ls_extinction_method none
_refine_ls_goodness_of_fit_ref 1.075
_refine_ls_hydrogen_treatment mixed
_refine_ls_matrix_type full
_refine_ls_number_parameters 276
_refine_ls_number_reflns 5427
_refine_ls_number_restraints 3
_refine_ls_restrained_S_all 1.080
_refine_ls_R_factor_all 0.0369
_refine_ls_R_factor_gt 0.0311
_refine_ls_shift/su_max 0.001
_refine_ls_shift/su_mean 0.000
_refine_ls_structure_factor_coef Fsqd
_refine_ls_weighting_details 'w=1/[\s^2^(Fo^2^)+(0.0391P)^2^+1.0256P] where P=(Fo^2^+2Fc^2^)/3'
_refine_ls_weighting_scheme calc
_refine_ls_wR_factor_gt 0.0802
_refine_ls_wR_factor_ref 0.0852
_reflns_Friedel_coverage 0.000
_reflns_number_gt 4810
_reflns_number_total 5427
_reflns_threshold_expression 'I > 2\s(I)'
_cod_data_source_file d4sc00732h4.cif
_cod_data_source_block mo_jlk052_0m
_cod_depositor_comments 'Adding full bibliography for 1571426--1571436.cif.'
_cod_database_code 1571432
_shelx_shelxl_version_number 2018/3
_shelx_space_group_comment
;
The symmetry employed for this shelxl refinement is uniquely defined
by the following loop, which should always be used as a source of
symmetry information in preference to the above space-group names.
They are only intended as comments.
;
_shelx_estimated_absorpt_t_max 0.920
_shelx_estimated_absorpt_t_min 0.832
_olex2_refinement_description
;
1. Fixed Uiso
 At 1.2 times of:
  All C(H) groups, All C(H,H) groups
 At 1.5 times of:
  All C(H,H,H) groups, All O(H) groups
2. Restrained distances
 O3-H3
 0.87 with sigma of 0.01
 Mn1-H3
 2.758822 with sigma of 0.02
 C15-H3
 1.8802 with sigma of 0.02
3.a Secondary CH2 refined with riding coordinates:
 C13(H13A,H13B), C19(H19A,H19B), C20(H20A,H20B), C21(H21A,H21B)
3.b Aromatic/amide H refined with riding coordinates:
 C3(H3A), C4(H4), C5(H5), C9(H9), C10(H10), C11(H11), C12(H12), C16(H16),
 C17(H17), C18(H18)
3.c Idealised Me refined as rotating group:
 C15(H15A,H15B,H15C)
;
_olex2_submission_special_instructions 'No special instructions were received'

loop_
_space_group_symop_operation_xyz
'x, y, z'
'-x+1/2, y+1/2, -z+1/2'
'-x, -y, -z'
'x-1/2, -y-1/2, z-1/2'

loop_
_atom_site_label
_atom_site_type_symbol
_atom_site_fract_x
_atom_site_fract_y
_atom_site_fract_z
_atom_site_U_iso_or_equiv
_atom_site_adp_type
_atom_site_occupancy
_atom_site_site_symmetry_order
_atom_site_calc_flag
_atom_site_refinement_flags_posn
_atom_site_refinement_flags_adp
_atom_site_refinement_flags_occupancy
_atom_site_disorder_assembly
_atom_site_disorder_group
Mn1 Mn 0.500000 0.500000 0.500000 0.02318(8) Uani 1 2 d DS . P . .
Cl1 Cl 0.45214(6) 0.35104(2) -0.16389(3) 0.04417(11) Uani 1 1 d . . . . .
Cl2 Cl 0.32452(5) 0.26589(2) 0.19948(3) 0.03551(9) Uani 1 1 d . . . . .
O1 O 0.42504(13) 0.41931(5) 0.26096(8) 0.0319(2) Uani 1 1 d . . . . .
O2 O 0.58669(13) 0.49570(5) 0.35873(8) 0.0286(2) Uani 1 1 d . . . . .
O3 O 0.61052(14) 0.59669(5) 0.54545(9) 0.0339(2) Uani 1 1 d D . . . .
H3 H 0.623(2) 0.6014(8) 0.6160(8) 0.051 Uiso 1 1 d D U . . .
N1 N 0.46343(13) 0.35842(5) 0.07154(9) 0.0244(2) Uani 1 1 d . . . . .
H1 H 0.421(2) 0.3708(9) 0.1234(15) 0.035(5) Uiso 1 1 d . . . . .
N2 N 0.73144(14) 0.45318(6) 0.60156(9) 0.0274(2) Uani 1 1 d . . . . .
N3 N 0.90129(14) 0.40303(6) 0.74176(9) 0.0256(2) Uani 1 1 d . . . . .
C1 C 0.38279(15) 0.30489(6) 0.01418(11) 0.0242(2) Uani 1 1 d . . . . .
C2 C 0.36871(17) 0.29506(7) -0.09564(12) 0.0305(3) Uani 1 1 d . . . . .
C3 C 0.2858(2) 0.24278(8) -0.15344(13) 0.0402(4) Uani 1 1 d . . . . .
H3A H 0.281366 0.236716 -0.227320 0.048 Uiso 1 1 calc R U . . .
C4 C 0.2099(2) 0.19972(8) -0.10269(15) 0.0434(4) Uani 1 1 d . . . . .
H4 H 0.151510 0.164327 -0.142250 0.052 Uiso 1 1 calc R U . . .
C5 C 0.21839(19) 0.20779(7) 0.00495(14) 0.0372(3) Uani 1 1 d . . . . .
H5 H 0.164577 0.178618 0.039544 0.045 Uiso 1 1 calc R U . . .
C6 C 0.30644(16) 0.25902(7) 0.06206(11) 0.0276(3) Uani 1 1 d . . . . .
C7 C 0.63625(15) 0.36316(6) 0.10345(10) 0.0214(2) Uani 1 1 d . . . . .
C8 C 0.71033(16) 0.41730(6) 0.16328(10) 0.0225(2) Uani 1 1 d . . . . .
C9 C 0.88134(17) 0.41968(7) 0.20281(11) 0.0284(3) Uani 1 1 d . . . . .
H9 H 0.932200 0.455008 0.246406 0.034 Uiso 1 1 calc R U . . .
C10 C 0.97977(17) 0.37183(8) 0.18029(12) 0.0322(3) Uani 1 1 d . . . . .
H10 H 1.096254 0.374306 0.208479 0.039 Uiso 1 1 calc R U . . .
C11 C 0.90583(17) 0.32048(7) 0.11621(12) 0.0303(3) Uani 1 1 d . . . . .
H11 H 0.971955 0.288270 0.098161 0.036 Uiso 1 1 calc R U . . .
C12 C 0.73520(16) 0.31589(6) 0.07821(11) 0.0257(3) Uani 1 1 d . . . . .
H12 H 0.685460 0.280360 0.034740 0.031 Uiso 1 1 calc R U . . .
C13 C 0.60845(17) 0.47298(6) 0.18223(11) 0.0256(3) Uani 1 1 d . . . . .
H13A H 0.518371 0.481346 0.114492 0.031 Uiso 1 1 calc R U . . .
H13B H 0.678725 0.511656 0.198732 0.031 Uiso 1 1 calc R U . . .
C14 C 0.53419(16) 0.46170(6) 0.27468(10) 0.0226(2) Uani 1 1 d . . . . .
C15 C 0.7435(3) 0.62712(12) 0.52442(17) 0.0620(6) Uani 1 1 d D . . . .
H15A H 0.724874 0.629298 0.445696 0.093 Uiso 1 1 calc R U . . .
H15B H 0.844455 0.602923 0.558263 0.093 Uiso 1 1 calc R U . . .
H15C H 0.754625 0.670534 0.554519 0.093 Uiso 1 1 calc R U . . .
C16 C 0.87961(18) 0.44324(7) 0.58130(11) 0.0309(3) Uani 1 1 d . . . . .
H16 H 0.904139 0.455863 0.517039 0.037 Uiso 1 1 calc R U . . .
C17 C 0.98553(17) 0.41259(7) 0.66733(12) 0.0308(3) Uani 1 1 d . . . . .
H17 H 1.095673 0.400273 0.674437 0.037 Uiso 1 1 calc R U . . .
C18 C 0.75046(17) 0.42825(7) 0.69861(11) 0.0270(3) Uani 1 1 d . . . . .
H18 H 0.667222 0.428140 0.733935 0.032 Uiso 1 1 calc R U . . .
C19 C 0.96568(18) 0.37498(7) 0.85063(11) 0.0290(3) Uani 1 1 d . . . . .
H19A H 1.039633 0.338906 0.847741 0.035 Uiso 1 1 calc R U . . .
H19B H 0.872975 0.357741 0.873592 0.035 Uiso 1 1 calc R U . . .
C20 C 1.05993(16) 0.42357(7) 0.93448(11) 0.0272(3) Uani 1 1 d . . . . .
H20A H 1.147366 0.443025 0.908532 0.033 Uiso 1 1 calc R U . . .
H20B H 1.114038 0.400966 1.003437 0.033 Uiso 1 1 calc R U . . .
C21 C 0.95143(16) 0.47674(7) 0.95681(10) 0.0255(3) Uani 1 1 d . . . . .
H21A H 0.900025 0.500469 0.888589 0.031 Uiso 1 1 calc R U . . .
H21B H 0.862158 0.457478 0.981103 0.031 Uiso 1 1 calc R U . . .

loop_
_atom_site_aniso_label
_atom_site_aniso_U_11
_atom_site_aniso_U_22
_atom_site_aniso_U_33
_atom_site_aniso_U_23
_atom_site_aniso_U_13
_atom_site_aniso_U_12
Mn1 0.02802(15) 0.02400(14) 0.01709(13) -0.00318(10) 0.00613(10) 0.00062(10)
Cl1 0.0521(2) 0.0517(2) 0.03117(19) -0.00035(16) 0.01621(17) -0.00341(18)
Cl2 0.03585(19) 0.03680(19) 0.03300(18) 0.00524(14) 0.00895(14) 0.00168(14)
O1 0.0370(5) 0.0333(5) 0.0306(5) -0.0107(4) 0.0181(4) -0.0086(4)
O2 0.0326(5) 0.0326(5) 0.0217(4) -0.0074(4) 0.0096(4) -0.0029(4)
O3 0.0439(6) 0.0318(5) 0.0287(5) -0.0043(4) 0.0152(4) -0.0086(4)
N1 0.0216(5) 0.0246(5) 0.0273(5) -0.0084(4) 0.0078(4) -0.0002(4)
N2 0.0293(6) 0.0297(6) 0.0226(5) -0.0025(4) 0.0068(4) 0.0015(4)
N3 0.0253(5) 0.0278(5) 0.0222(5) -0.0044(4) 0.0051(4) 0.0032(4)
C1 0.0196(5) 0.0233(6) 0.0273(6) -0.0058(5) 0.0032(5) 0.0032(4)
C2 0.0283(6) 0.0327(7) 0.0285(7) -0.0063(5) 0.0056(5) 0.0029(5)
C3 0.0384(8) 0.0426(9) 0.0331(8) -0.0173(7) 0.0009(6) 0.0037(7)
C4 0.0390(8) 0.0304(8) 0.0512(10) -0.0162(7) -0.0012(7) -0.0026(6)
C5 0.0300(7) 0.0259(7) 0.0498(9) -0.0020(6) 0.0030(6) -0.0017(5)
C6 0.0232(6) 0.0259(6) 0.0305(7) -0.0016(5) 0.0032(5) 0.0041(5)
C7 0.0220(6) 0.0239(6) 0.0188(5) -0.0010(4) 0.0067(4) 0.0005(4)
C8 0.0274(6) 0.0237(6) 0.0190(5) -0.0013(4) 0.0107(5) -0.0021(5)
C9 0.0285(6) 0.0336(7) 0.0239(6) -0.0037(5) 0.0090(5) -0.0077(5)
C10 0.0218(6) 0.0448(8) 0.0295(7) -0.0003(6) 0.0070(5) -0.0021(6)
C11 0.0260(6) 0.0371(7) 0.0294(7) -0.0009(6) 0.0107(5) 0.0062(5)
C12 0.0257(6) 0.0267(6) 0.0253(6) -0.0046(5) 0.0082(5) 0.0017(5)
C13 0.0358(7) 0.0206(6) 0.0235(6) -0.0021(5) 0.0135(5) -0.0013(5)
C14 0.0257(6) 0.0217(6) 0.0215(6) -0.0017(4) 0.0087(5) 0.0049(4)
C15 0.0682(13) 0.0801(15) 0.0450(10) -0.0062(10) 0.0280(10) -0.0360(12)
C16 0.0332(7) 0.0359(7) 0.0253(6) -0.0047(5) 0.0114(5) -0.0036(6)
C17 0.0254(6) 0.0381(8) 0.0299(7) -0.0071(6) 0.0099(5) -0.0005(5)
C18 0.0259(6) 0.0313(7) 0.0238(6) -0.0013(5) 0.0075(5) 0.0041(5)
C19 0.0315(7) 0.0273(6) 0.0246(6) -0.0005(5) 0.0031(5) 0.0055(5)
C20 0.0251(6) 0.0323(7) 0.0221(6) -0.0022(5) 0.0036(5) 0.0043(5)
C21 0.0249(6) 0.0293(7) 0.0213(6) -0.0016(5) 0.0051(5) 0.0027(5)

loop_
_atom_type_symbol
_atom_type_description
_atom_type_scat_dispersion_real
_atom_type_scat_dispersion_imag
_atom_type_scat_source
C C 0.0033 0.0016 'International Tables Vol C Tables 4.2.6.8 and 6.1.1.4'
H H 0.0000 0.0000 'International Tables Vol C Tables 4.2.6.8 and 6.1.1.4'
Cl Cl 0.1484 0.1585 'International Tables Vol C Tables 4.2.6.8 and 6.1.1.4'
Mn Mn 0.3368 0.7283 'International Tables Vol C Tables 4.2.6.8 and 6.1.1.4'
N N 0.0061 0.0033 'International Tables Vol C Tables 4.2.6.8 and 6.1.1.4'
O O 0.0106 0.0060 'International Tables Vol C Tables 4.2.6.8 and 6.1.1.4'

loop_
_geom_angle_atom_site_label_1
_geom_angle_atom_site_label_2
_geom_angle_atom_site_label_3
_geom_angle
_geom_angle_site_symmetry_1
_geom_angle_site_symmetry_3
_geom_angle_publ_flag
O2 Mn1 O2 179.998(17) . 3_666 ?
O2 Mn1 O3 87.98(4) 3_666 . ?
O2 Mn1 O3 92.02(4) . . ?
O2 Mn1 O3 92.02(4) 3_666 3_666 ?
O2 Mn1 O3 87.98(4) . 3_666 ?
O2 Mn1 N2 90.67(4) 3_666 3_666 ?
O2 Mn1 N2 89.32(4) . 3_666 ?
O2 Mn1 N2 90.67(4) . . ?
O2 Mn1 N2 89.33(4) 3_666 . ?
O3 Mn1 O3 180.00(2) 3_666 . ?
O3 Mn1 N2 90.80(4) 3_666 3_666 ?
O3 Mn1 N2 90.80(4) . . ?
O3 Mn1 N2 89.20(4) . 3_666 ?
O3 Mn1 N2 89.20(4) 3_666 . ?
N2 Mn1 N2 180.0 3_666 . ?
C14 O2 Mn1 128.67(9) . . ?
Mn1 O3 H3 106.3(10) . . ?
C15 O3 Mn1 131.69(12) . . ?
C15 O3 H3 107.0(10) . . ?
C1 N1 H1 112.6(12) . . ?
C1 N1 C7 120.95(10) . . ?
C7 N1 H1 112.6(12) . . ?
C16 N2 Mn1 130.58(9) . . ?
C18 N2 Mn1 124.33(9) . . ?
C18 N2 C16 105.10(11) . . ?
C17 N3 C19 127.04(12) . . ?
C18 N3 C17 106.72(11) . . ?
C18 N3 C19 126.11(12) . . ?
C2 C1 N1 122.05(13) . . ?
C2 C1 C6 115.76(12) . . ?
C6 C1 N1 122.16(12) . . ?
C1 C2 Cl1 119.26(11) . . ?
C3 C2 Cl1 118.46(12) . . ?
C3 C2 C1 122.25(15) . . ?
C2 C3 H3A 120.2 . . ?
C4 C3 C2 119.52(15) . . ?
C4 C3 H3A 120.2 . . ?
C3 C4 H4 119.8 . . ?
C5 C4 C3 120.40(14) . . ?
C5 C4 H4 119.8 . . ?
C4 C5 H5 120.4 . . ?
C4 C5 C6 119.11(15) . . ?
C6 C5 H5 120.4 . . ?
C1 C6 Cl2 118.77(10) . . ?
C5 C6 Cl2 118.32(12) . . ?
C5 C6 C1 122.90(14) . . ?
C8 C7 N1 118.32(11) . . ?
C12 C7 N1 122.15(11) . . ?
C12 C7 C8 119.52(12) . . ?
C7 C8 C13 121.44(11) . . ?
C9 C8 C7 118.52(12) . . ?
C9 C8 C13 120.02(12) . . ?
C8 C9 H9 119.1 . . ?
C10 C9 C8 121.85(13) . . ?
C10 C9 H9 119.1 . . ?
C9 C10 H10 120.4 . . ?
C11 C10 C9 119.14(13) . . ?
C11 C10 H10 120.4 . . ?
C10 C11 H11 119.9 . . ?
C10 C11 C12 120.26(13) . . ?
C12 C11 H11 119.9 . . ?
C7 C12 H12 119.7 . . ?
C11 C12 C7 120.53(12) . . ?
C11 C12 H12 119.7 . . ?
C8 C13 H13A 108.9 . . ?
C8 C13 H13B 108.9 . . ?
C8 C13 C14 113.49(10) . . ?
H13A C13 H13B 107.7 . . ?
C14 C13 H13A 108.9 . . ?
C14 C13 H13B 108.9 . . ?
O1 C14 O2 125.11(12) . . ?
O1 C14 C13 117.43(11) . . ?
O2 C14 C13 117.46(12) . . ?
O3 C15 H15A 109.5 . . ?
O3 C15 H15B 109.5 . . ?
O3 C15 H15C 109.5 . . ?
H15A C15 H15B 109.5 . . ?
H15A C15 H15C 109.5 . . ?
H15B C15 H15C 109.5 . . ?
N2 C16 H16 125.1 . . ?
C17 C16 N2 109.70(12) . . ?
C17 C16 H16 125.1 . . ?
N3 C17 H17 126.9 . . ?
C16 C17 N3 106.27(12) . . ?
C16 C17 H17 126.9 . . ?
N2 C18 N3 112.21(12) . . ?
N2 C18 H18 123.9 . . ?
N3 C18 H18 123.9 . . ?
N3 C19 H19A 109.2 . . ?
N3 C19 H19B 109.2 . . ?
N3 C19 C20 112.26(11) . . ?
H19A C19 H19B 107.9 . . ?
C20 C19 H19A 109.2 . . ?
C20 C19 H19B 109.2 . . ?
C19 C20 H20A 108.9 . . ?
C19 C20 H20B 108.9 . . ?
C19 C20 C21 113.49(11) . . ?
H20A C20 H20B 107.7 . . ?
C21 C20 H20A 108.9 . . ?
C21 C20 H20B 108.9 . . ?
C20 C21 H21A 109.2 . . ?
C20 C21 H21B 109.2 . . ?
C21 C21 C20 112.07(13) 3_767 . ?
C21 C21 H21A 109.2 3_767 . ?
C21 C21 H21B 109.2 3_767 . ?
H21A C21 H21B 107.9 . . ?

loop_
_geom_bond_atom_site_label_1
_geom_bond_atom_site_label_2
_geom_bond_distance
_geom_bond_site_symmetry_2
_geom_bond_publ_flag
Mn1 O2 2.1614(10) . ?
Mn1 O2 2.1615(10) 3_666 ?
Mn1 O3 2.2318(10) 3_666 ?
Mn1 O3 2.2318(10) . ?
Mn1 N2 2.2382(12) 3_666 ?
Mn1 N2 2.2382(12) . ?
Cl1 C2 1.7379(16) . ?
Cl2 C6 1.7371(15) . ?
O1 C14 1.2574(16) . ?
O2 C14 1.2602(15) . ?
O3 H3 0.889(9) . ?
O3 C15 1.394(2) . ?
N1 H1 0.887(19) . ?
N1 C1 1.4019(16) . ?
N1 C7 1.4077(16) . ?
N2 C16 1.3783(18) . ?
N2 C18 1.3193(18) . ?
N3 C17 1.3733(18) . ?
N3 C18 1.3448(17) . ?
N3 C19 1.4671(17) . ?
C1 C2 1.3993(19) . ?
C1 C6 1.401(2) . ?
C2 C3 1.390(2) . ?
C3 H3A 0.9500 . ?
C3 C4 1.381(3) . ?
C4 H4 0.9500 . ?
C4 C5 1.378(3) . ?
C5 H5 0.9500 . ?
C5 C6 1.385(2) . ?
C7 C8 1.4075(17) . ?
C7 C12 1.3982(17) . ?
C8 C9 1.3920(19) . ?
C8 C13 1.5141(18) . ?
C9 H9 0.9500 . ?
C9 C10 1.390(2) . ?
C10 H10 0.9500 . ?
C10 C11 1.385(2) . ?
C11 H11 0.9500 . ?
C11 C12 1.3905(19) . ?
C12 H12 0.9500 . ?
C13 H13A 0.9900 . ?
C13 H13B 0.9900 . ?
C13 C14 1.5251(17) . ?
C15 H15A 0.9800 . ?
C15 H15B 0.9800 . ?
C15 H15C 0.9800 . ?
C16 H16 0.9500 . ?
C16 C17 1.362(2) . ?
C17 H17 0.9500 . ?
C18 H18 0.9500 . ?
C19 H19A 0.9900 . ?
C19 H19B 0.9900 . ?
C19 C20 1.5244(19) . ?
C20 H20A 0.9900 . ?
C20 H20B 0.9900 . ?
C20 C21 1.5262(18) . ?
C21 C21 1.522(3) 3_767 ?
C21 H21A 0.9900 . ?
C21 H21B 0.9900 . ?

loop_
_geom_torsion_atom_site_label_1
_geom_torsion_atom_site_label_2
_geom_torsion_atom_site_label_3
_geom_torsion_atom_site_label_4
_geom_torsion
_geom_torsion_site_symmetry_1
_geom_torsion_site_symmetry_2
_geom_torsion_site_symmetry_3
_geom_torsion_site_symmetry_4
_geom_torsion_publ_flag
Mn1 O2 C14 O1 -5.4(2) . . . . ?
Mn1 O2 C14 C13 174.36(8) . . . . ?
Mn1 N2 C16 C17 179.94(10) . . . . ?
Mn1 N2 C18 N3 179.84(9) . . . . ?
Cl1 C2 C3 C4 -176.11(13) . . . . ?
N1 C1 C2 Cl1 -0.48(18) . . . . ?
N1 C1 C2 C3 -178.57(13) . . . . ?
N1 C1 C6 Cl2 -4.49(17) . . . . ?
N1 C1 C6 C5 176.27(13) . . . . ?
N1 C7 C8 C9 174.70(12) . . . . ?
N1 C7 C8 C13 -7.05(18) . . . . ?
N1 C7 C12 C11 -176.43(13) . . . . ?
N2 C16 C17 N3 0.37(16) . . . . ?
N3 C19 C20 C21 66.72(15) . . . . ?
C1 N1 C7 C8 -178.39(12) . . . . ?
C1 N1 C7 C12 1.20(19) . . . . ?
C1 C2 C3 C4 2.0(2) . . . . ?
C2 C1 C6 Cl2 177.59(10) . . . . ?
C2 C1 C6 C5 -1.65(19) . . . . ?
C2 C3 C4 C5 -1.1(2) . . . . ?
C3 C4 C5 C6 -1.1(2) . . . . ?
C4 C5 C6 Cl2 -176.68(12) . . . . ?
C4 C5 C6 C1 2.6(2) . . . . ?
C6 C1 C2 Cl1 177.44(10) . . . . ?
C6 C1 C2 C3 -0.7(2) . . . . ?
C7 N1 C1 C2 -73.92(17) . . . . ?
C7 N1 C1 C6 108.29(15) . . . . ?
C7 C8 C9 C10 3.2(2) . . . . ?
C7 C8 C13 C14 80.69(15) . . . . ?
C8 C7 C12 C11 3.2(2) . . . . ?
C8 C9 C10 C11 0.4(2) . . . . ?
C8 C13 C14 O1 -67.40(16) . . . . ?
C8 C13 C14 O2 112.78(13) . . . . ?
C9 C8 C13 C14 -101.09(14) . . . . ?
C9 C10 C11 C12 -2.2(2) . . . . ?
C10 C11 C12 C7 0.5(2) . . . . ?
C12 C7 C8 C9 -4.90(18) . . . . ?
C12 C7 C8 C13 173.35(12) . . . . ?
C13 C8 C9 C10 -175.09(13) . . . . ?
C16 N2 C18 N3 0.02(16) . . . . ?
C17 N3 C18 N2 0.21(16) . . . . ?
C17 N3 C19 C20 81.92(17) . . . . ?
C18 N2 C16 C17 -0.25(16) . . . . ?
C18 N3 C17 C16 -0.35(16) . . . . ?
C18 N3 C19 C20 -93.36(16) . . . . ?
C19 N3 C17 C16 -176.36(13) . . . . ?
C19 N3 C18 N2 176.27(12) . . . . ?
C19 C20 C21 C21 178.36(14) . . . 3_767 ?
